data_7222533
loop_
_publ_author_name
'Beck, J.'
'Steden, F.'

_publ_section_title
;
 Triiodotelluronium hexafluoroarsenate Te I3 (As F3). The crystal
 structure of the hemi (S O2) solvate and the structure relation to the
 unsolvated form
;
_journal_name_full
;
Zeitschrift fuer Naturforschung, Teil B. Anorganische Chemie, Organische 
Chemie (42,1987-)
;
_journal_page_first 711
_journal_page_last 714
_journal_volume 58
_journal_year 2003
_chemical_formula_sum 'As F6 I3 O S0.5 Te'
_chemical_name_systematic '((Te I3) (As F6)) (S O2)0.5'
_space_group_IT_number 58
_symmetry_space_group_name_Hall '-P 2 2n'
_symmetry_space_group_name_H-M 'P n n m'
_cell_angle_alpha 90
_cell_angle_beta 90
_cell_angle_gamma 90
_cell_formula_units_Z 8
_cell_length_a 11.0741
_cell_length_b 18.6658
_cell_length_c 12.07
_cell_volume 2494.953
_citation_journal_id_ASTM ZNBSEN
_cod_data_source_file Beck_ZNBSEN_2003_867.cif
_cod_data_source_block As1F6I3O1S0.5Te1
_cod_original_formula_sum 'As1 F6 I3 O1 S0.5 Te1'
_cod_database_code 7222533

loop_
_symmetry_equiv_pos_as_xyz
x,y,z
-x,-y,z
x+1/2,-y+1/2,-z+1/2
-x+1/2,y+1/2,-z+1/2
-x,-y,-z
x,y,-z
-x-1/2,y-1/2,z-1/2
x-1/2,-y-1/2,z-1/2

loop_
_atom_site_label
_atom_site_type_symbol
_atom_site_fract_x
_atom_site_fract_y
_atom_site_fract_z
_atom_site_occupancy
_atom_site_U_iso_or_equiv
O4 O-2 0.858 0.705 0.05 0.34 0.0
F6 F-1 0.1797 0.8091 0.0992 1 0.0
F2 F-1 0.6037 0.5211 0.1012 1 0.0
S1 S+4 0.7727 0.6682 0 1 0.0
F3 F-1 0.015 0.5649 0.101 1 0.0
I3 I-1 0.08958 0.67764 0.31239 1 0.0
As2 As+5 0 0.5 0 1 0.0
O2 O-2 0.743 0.666 0.103 0.22 0.0
F7 F-1 0.3551 0.8488 0 1 0.0
F5 F-1 0.3549 0.7346 0.101 1 0.0
O3 O-2 0.807 0.6846 0.122 0.37 0.0
I2 I-1 0.4498 0.63009 0.31745 1 0.0
F1 F-1 0.4466 0.5867 0 1 0.0
Te1 Te+4 0.24843 0.59198 0.21139 1 0.0
As3 As+5 0.2694 0.77172 0 1 0.0
F8 F-1 0.1841 0.6953 0 1 0.0
As1 As+5 0.5 0.5 0 1 0.0
I1 I-1 0.19954 0.47186 0.32354 1 0.0
O1 O-2 0.666 0.68 0.03 0.09 0.0
F4 F-1 -0.1531 0.5115 0 1 0.0
